data_4107436
loop_
_publ_author_name
'Shimrit Gendler'
'Ayellet L. Zelikoff'
'Jacob Kopilov'
'Israel Goldberg'
'Moshe Kol'

_publ_section_title
;
 Titanium and Zirconium Complexes of Robust Salophan Ligands. Coordination
 Chemistry and Olefin Polymerization Catalysis
;
_journal_name_full 'Journal of the American Chemical Society'
_journal_page_first 2144
_journal_page_last 2145
_journal_paper_doi 10.1021/ja077998j
_journal_volume 130
_journal_year 2008
_chemical_formula_moiety 'C46 H72 N2 O4 Zr, C5 H12'
_chemical_formula_sum 'C51 H84 N2 O4 Zr'
_chemical_formula_weight 880.42
_chemical_name_systematic
;
?
;
_space_group_IT_number 14
_symmetry_cell_setting monoclinic
_symmetry_space_group_name_Hall '-P 2ybc'
_symmetry_space_group_name_H-M 'P 1 21/c 1'
_atom_sites_solution_hydrogens geom
_atom_sites_solution_primary direct
_atom_sites_solution_secondary difmap
_audit_creation_method SHELXL-97
_cell_angle_alpha 90.00
_cell_angle_beta 102.5869(4)
_cell_angle_gamma 90.00
_cell_formula_units_Z 4
_cell_length_a 18.93630(10)
_cell_length_b 19.1910(2)
_cell_length_c 14.5019(2)
_cell_measurement_reflns_used 11114
_cell_measurement_temperature 110(2)
_cell_measurement_theta_max 28.21
_cell_measurement_theta_min 2.39
_cell_volume 5143.43(9)
_computing_cell_refinement Denzo
_computing_data_collection 'Collect, Nonius B.V.'
_computing_data_reduction 'Denzo and Scalepack'
_computing_structure_refinement 'SHELXL-97 (Sheldrick, 1997)'
_computing_structure_solution SIR-97
_diffrn_ambient_temperature 110(2)
_diffrn_detector_area_resol_mean 12.8
_diffrn_measured_fraction_theta_full 0.976
_diffrn_measured_fraction_theta_max 0.976
_diffrn_measurement_device_type 'Nonius KappaCCD'
_diffrn_measurement_method '1 deg. \f and \w scans'
_diffrn_radiation_monochromator graphite
_diffrn_radiation_source 'fine-focus sealed tube'
_diffrn_radiation_type MoK\a
_diffrn_radiation_wavelength 0.71073
_diffrn_reflns_av_R_equivalents 0.0330
_diffrn_reflns_av_sigmaI/netI 0.0358
_diffrn_reflns_limit_h_max 24
_diffrn_reflns_limit_h_min -24
_diffrn_reflns_limit_k_max 0
_diffrn_reflns_limit_k_min -25
_diffrn_reflns_limit_l_max 19
_diffrn_reflns_limit_l_min 0
_diffrn_reflns_number 39472
_diffrn_reflns_theta_full 28.21
_diffrn_reflns_theta_max 28.21
_diffrn_reflns_theta_min 2.39
_diffrn_standards_number 0
_exptl_absorpt_coefficient_mu 0.255
_exptl_absorpt_correction_type none
_exptl_crystal_colour colorless
_exptl_crystal_density_diffrn 1.137
_exptl_crystal_description prisms
_exptl_crystal_F_000 1904
_exptl_crystal_size_max 0.50
_exptl_crystal_size_mid 0.30
_exptl_crystal_size_min 0.25
_refine_diff_density_max 0.978
_refine_diff_density_min -0.818
_refine_diff_density_rms 0.066
_refine_ls_extinction_method none
_refine_ls_goodness_of_fit_ref 1.031
_refine_ls_hydrogen_treatment constr
_refine_ls_matrix_type full
_refine_ls_number_parameters 576
_refine_ls_number_reflns 12350
_refine_ls_number_restraints 0
_refine_ls_restrained_S_all 1.031
_refine_ls_R_factor_all 0.0559
_refine_ls_R_factor_gt 0.0420
_refine_ls_shift/su_max 0.003
_refine_ls_shift/su_mean 0.000
_refine_ls_structure_factor_coef Fsqd
_refine_ls_weighting_details 'calc w=1/[\s^2^(Fo^2^)+(0.0609P)^2^+3.3485P] where P=(Fo^2^+2Fc^2^)/3'
_refine_ls_weighting_scheme calc
_refine_ls_wR_factor_gt 0.1055
_refine_ls_wR_factor_ref 0.1145
_reflns_number_gt 10048
_reflns_number_total 12350
_reflns_threshold_expression >2sigma(I)
_cod_data_source_file ja077998j-file003_1.cif
_cod_data_source_block mk178
_cod_original_sg_symbol_H-M 'P 21/c'
_cod_database_code 4107436

loop_
_symmetry_equiv_pos_as_xyz
'x, y, z'
'-x, y+1/2, -z+1/2'
'-x, -y, -z'
'x, -y-1/2, z-1/2'

loop_
_atom_site_label
_atom_site_type_symbol
_atom_site_fract_x
_atom_site_fract_y
_atom_site_fract_z
_atom_site_U_iso_or_equiv
_atom_site_adp_type
_atom_site_occupancy
_atom_site_symmetry_multiplicity
_atom_site_calc_flag
_atom_site_refinement_flags
_atom_site_disorder_assembly
_atom_site_disorder_group
Zr1 Zr 0.756406(9) 0.075269(9) -0.038823(11) 0.01682(6) Uani 1 1 d . . .
O2 O 0.67049(7) 0.11011(7) -0.14163(9) 0.0203(3) Uani 1 1 d . . .
O3 O 0.82010(7) 0.04970(7) 0.08896(9) 0.0205(3) Uani 1 1 d . . .
O4 O 0.75950(7) -0.01504(7) -0.09742(9) 0.0222(3) Uani 1 1 d . . .
O5 O 0.82876(7) 0.13366(7) -0.07618(9) 0.0231(3) Uani 1 1 d . . .
N6 N 0.66263(8) 0.03251(8) 0.04729(10) 0.0184(3) Uani 1 1 d . . .
N7 N 0.71259(8) 0.17239(8) 0.04806(10) 0.0185(3) Uani 1 1 d . . .
C8 C 0.60739(10) 0.14321(9) -0.14786(12) 0.0195(4) Uani 1 1 d . . .
C9 C 0.60486(10) 0.19759(9) -0.08352(13) 0.0202(4) Uani 1 1 d . . .
C10 C 0.53939(10) 0.22862(10) -0.07914(13) 0.0224(4) Uani 1 1 d . . .
H10 H 0.5385 0.2640 -0.0335 0.027 Uiso 1 1 calc R . .
C11 C 0.47492(10) 0.20899(10) -0.14033(14) 0.0242(4) Uani 1 1 d . . .
C12 C 0.47969(10) 0.15890(10) -0.20861(14) 0.0250(4) Uani 1 1 d . . .
H12 H 0.4366 0.1465 -0.2527 0.030 Uiso 1 1 calc R . .
C13 C 0.54439(10) 0.12570(10) -0.21609(13) 0.0215(4) Uani 1 1 d . . .
C14 C 0.81716(10) 0.03837(10) 0.17975(13) 0.0206(4) Uani 1 1 d . . .
C15 C 0.87379(10) 0.05714(10) 0.25558(13) 0.0232(4) Uani 1 1 d . . .
C16 C 0.86043(11) 0.05121(11) 0.34685(13) 0.0253(4) Uani 1 1 d . . .
H16 H 0.8972 0.0658 0.3988 0.030 Uiso 1 1 calc R . .
C17 C 0.79607(11) 0.02495(11) 0.36539(13) 0.0252(4) Uani 1 1 d . A .
C18 C 0.74460(10) 0.00082(10) 0.28915(13) 0.0229(4) Uani 1 1 d . . .
H18 H 0.7015 -0.0199 0.2998 0.028 Uiso 1 1 calc R . .
C19 C 0.75470(10) 0.00629(10) 0.19714(13) 0.0208(4) Uani 1 1 d . . .
C20 C 0.63441(10) 0.08565(9) 0.10209(12) 0.0183(3) Uani 1 1 d . . .
C21 C 0.58247(11) 0.06890(10) 0.15390(14) 0.0246(4) Uani 1 1 d . . .
H21 H 0.5625 0.0233 0.1501 0.030 Uiso 1 1 calc R . .
C22 C 0.56001(11) 0.11857(11) 0.21072(15) 0.0298(4) Uani 1 1 d . . .
H22 H 0.5246 0.1068 0.2455 0.036 Uiso 1 1 calc R . .
C23 C 0.58880(11) 0.18511(11) 0.21718(15) 0.0291(4) Uani 1 1 d . . .
H23 H 0.5735 0.2190 0.2565 0.035 Uiso 1 1 calc R . .
C24 C 0.64014(11) 0.20185(10) 0.16578(13) 0.0246(4) Uani 1 1 d . . .
H24 H 0.6603 0.2474 0.1703 0.029 Uiso 1 1 calc R . .
C25 C 0.66253(10) 0.15261(10) 0.10748(12) 0.0194(4) Uani 1 1 d . . .
C26 C 0.77764(10) 0.20755(10) 0.10549(13) 0.0235(4) Uani 1 1 d . . .
H26A H 0.7636 0.2526 0.1279 0.035 Uiso 1 1 calc R . .
H26B H 0.8133 0.2150 0.0666 0.035 Uiso 1 1 calc R . .
H26C H 0.7988 0.1782 0.1598 0.035 Uiso 1 1 calc R . .
C27 C 0.60326(10) -0.00238(10) -0.02095(13) 0.0219(4) Uani 1 1 d . . .
H27A H 0.5727 -0.0283 0.0136 0.033 Uiso 1 1 calc R . .
H27B H 0.6239 -0.0346 -0.0604 0.033 Uiso 1 1 calc R . .
H27C H 0.5740 0.0328 -0.0611 0.033 Uiso 1 1 calc R . .
C28 C 0.40337(11) 0.24282(11) -0.13081(16) 0.0299(4) Uani 1 1 d . . .
C29 C 0.33947(12) 0.21799(12) -0.20704(19) 0.0406(6) Uani 1 1 d . . .
H29A H 0.3482 0.2294 -0.2695 0.061 Uiso 1 1 calc R . .
H29B H 0.2952 0.2412 -0.1987 0.061 Uiso 1 1 calc R . .
H29C H 0.3340 0.1675 -0.2018 0.061 Uiso 1 1 calc R . .
C30 C 0.40894(13) 0.32230(12) -0.13987(19) 0.0395(5) Uani 1 1 d . . .
H30A H 0.4495 0.3396 -0.0913 0.059 Uiso 1 1 calc R . .
H30B H 0.3639 0.3440 -0.1315 0.059 Uiso 1 1 calc R . .
H30C H 0.4170 0.3339 -0.2026 0.059 Uiso 1 1 calc R . .
C31 C 0.38906(13) 0.22479(14) -0.03321(19) 0.0438(6) Uani 1 1 d . . .
H31A H 0.3865 0.1741 -0.0268 0.066 Uiso 1 1 calc R . .
H31B H 0.3431 0.2456 -0.0268 0.066 Uiso 1 1 calc R . .
H31C H 0.4284 0.2432 0.0162 0.066 Uiso 1 1 calc R . .
C32 C 0.54754(11) 0.07686(10) -0.29966(14) 0.0244(4) Uani 1 1 d . . .
C33 C 0.58082(12) 0.00575(11) -0.26679(14) 0.0293(4) Uani 1 1 d . . .
H33A H 0.5531 -0.0161 -0.2248 0.044 Uiso 1 1 calc R . .
H33B H 0.6311 0.0121 -0.2327 0.044 Uiso 1 1 calc R . .
H33C H 0.5795 -0.0242 -0.3218 0.044 Uiso 1 1 calc R . .
C34 C 0.59461(13) 0.11186(12) -0.36069(15) 0.0324(5) Uani 1 1 d . . .
H34A H 0.6435 0.1194 -0.3225 0.049 Uiso 1 1 calc R . .
H34B H 0.5732 0.1567 -0.3839 0.049 Uiso 1 1 calc R . .
H34C H 0.5971 0.0817 -0.4144 0.049 Uiso 1 1 calc R . .
C35 C 0.47249(13) 0.06352(13) -0.36242(16) 0.0363(5) Uani 1 1 d . . .
H35A H 0.4769 0.0320 -0.4140 0.054 Uiso 1 1 calc R . .
H35B H 0.4514 0.1078 -0.3888 0.054 Uiso 1 1 calc R . .
H35C H 0.4412 0.0423 -0.3246 0.054 Uiso 1 1 calc R . .
C36 C 0.94958(11) 0.07606(11) 0.24029(14) 0.0260(4) Uani 1 1 d . . .
C37 C 0.94926(11) 0.13975(11) 0.17605(15) 0.0288(4) Uani 1 1 d . . .
H37A H 0.9172 0.1308 0.1144 0.043 Uiso 1 1 calc R . .
H37B H 0.9985 0.1485 0.1676 0.043 Uiso 1 1 calc R . .
H37C H 0.9319 0.1806 0.2051 0.043 Uiso 1 1 calc R . .
C38 C 0.97813(12) 0.01271(12) 0.19416(17) 0.0362(5) Uani 1 1 d . . .
H38A H 0.9799 -0.0280 0.2354 0.054 Uiso 1 1 calc R . .
H38B H 1.0268 0.0228 0.1848 0.054 Uiso 1 1 calc R . .
H38C H 0.9458 0.0031 0.1329 0.054 Uiso 1 1 calc R . .
C39 C 1.00298(12) 0.09164(14) 0.33381(16) 0.0389(5) Uani 1 1 d . . .
H39A H 0.9860 0.1321 0.3641 0.058 Uiso 1 1 calc R . .
H39B H 1.0508 0.1017 0.3214 0.058 Uiso 1 1 calc R . .
H39C H 1.0063 0.0511 0.3756 0.058 Uiso 1 1 calc R . .
C40 C 0.78255(12) 0.02334(13) 0.46615(14) 0.0320(5) Uani 1 1 d . . .
C41A C 0.7185(3) 0.0691(4) 0.4671(4) 0.067(2) Uani 0.600(8) 1 d P A 1
H41A H 0.7096 0.0707 0.5311 0.100 Uiso 0.600(8) 1 calc PR A 1
H41B H 0.6758 0.0502 0.4236 0.100 Uiso 0.600(8) 1 calc PR A 1
H41C H 0.7283 0.1162 0.4471 0.100 Uiso 0.600(8) 1 calc PR A 1
C42A C 0.7671(6) -0.0528(4) 0.4888(4) 0.083(3) Uani 0.600(8) 1 d P A 1
H42A H 0.7563 -0.0552 0.5518 0.125 Uiso 0.600(8) 1 calc PR A 1
H42B H 0.8097 -0.0814 0.4874 0.125 Uiso 0.600(8) 1 calc PR A 1
H42C H 0.7257 -0.0701 0.4417 0.125 Uiso 0.600(8) 1 calc PR A 1
C43A C 0.8468(3) 0.0500(4) 0.5389(3) 0.0545(16) Uani 0.600(8) 1 d P A 1
H43A H 0.8557 0.0989 0.5255 0.082 Uiso 0.600(8) 1 calc PR A 1
H43B H 0.8896 0.0222 0.5360 0.082 Uiso 0.600(8) 1 calc PR A 1
H43C H 0.8365 0.0462 0.6021 0.082 Uiso 0.600(8) 1 calc PR A 1
C41B C 0.7683(6) 0.0991(4) 0.4969(6) 0.059(3) Uani 0.400(8) 1 d P A 2
H41D H 0.7265 0.1187 0.4524 0.089 Uiso 0.400(8) 1 calc PR A 2
H41E H 0.8110 0.1280 0.4971 0.089 Uiso 0.400(8) 1 calc PR A 2
H41F H 0.7584 0.0983 0.5605 0.089 Uiso 0.400(8) 1 calc PR A 2
C42B C 0.7167(5) -0.0194(6) 0.4779(4) 0.052(3) Uani 0.400(8) 1 d P A 2
H42D H 0.7123 -0.0176 0.5439 0.078 Uiso 0.400(8) 1 calc PR A 2
H42E H 0.7229 -0.0679 0.4600 0.078 Uiso 0.400(8) 1 calc PR A 2
H42F H 0.6729 -0.0001 0.4372 0.078 Uiso 0.400(8) 1 calc PR A 2
C43B C 0.8478(4) -0.0037(6) 0.5363(4) 0.051(3) Uani 0.400(8) 1 d P A 2
H43D H 0.8896 0.0260 0.5351 0.077 Uiso 0.400(8) 1 calc PR A 2
H43E H 0.8582 -0.0515 0.5194 0.077 Uiso 0.400(8) 1 calc PR A 2
H43F H 0.8378 -0.0033 0.5998 0.077 Uiso 0.400(8) 1 calc PR A 2
C44 C 0.78959(11) -0.07780(10) -0.12399(14) 0.0248(4) Uani 1 1 d . . .
C45 C 0.74029(13) -0.13786(11) -0.11083(17) 0.0354(5) Uani 1 1 d . . .
H45A H 0.7378 -0.1410 -0.0442 0.053 Uiso 1 1 calc R . .
H45B H 0.7596 -0.1815 -0.1304 0.053 Uiso 1 1 calc R . .
H45C H 0.6917 -0.1297 -0.1495 0.053 Uiso 1 1 calc R . .
C46 C 0.79345(15) -0.07114(12) -0.22745(16) 0.0383(5) Uani 1 1 d . . .
H46A H 0.7447 -0.0637 -0.2660 0.057 Uiso 1 1 calc R . .
H46B H 0.8138 -0.1139 -0.2478 0.057 Uiso 1 1 calc R . .
H46C H 0.8243 -0.0315 -0.2350 0.057 Uiso 1 1 calc R . .
C47 C 0.86442(12) -0.08712(13) -0.06136(18) 0.0376(5) Uani 1 1 d . . .
H47A H 0.8947 -0.0470 -0.0689 0.056 Uiso 1 1 calc R . .
H47B H 0.8864 -0.1298 -0.0795 0.056 Uiso 1 1 calc R . .
H47C H 0.8605 -0.0906 0.0048 0.056 Uiso 1 1 calc R . .
C48 C 0.86975(11) 0.17042(11) -0.13171(14) 0.0266(4) Uani 1 1 d . . .
C49 C 0.85294(13) 0.13956(13) -0.23075(15) 0.0376(5) Uani 1 1 d . . .
H49A H 0.8696 0.0911 -0.2281 0.056 Uiso 1 1 calc R . .
H49B H 0.8777 0.1666 -0.2715 0.056 Uiso 1 1 calc R . .
H49C H 0.8006 0.1410 -0.2564 0.056 Uiso 1 1 calc R . .
C50 C 0.84712(16) 0.24669(12) -0.13557(18) 0.0458(6) Uani 1 1 d . . .
H50A H 0.7953 0.2504 -0.1638 0.069 Uiso 1 1 calc R . .
H50B H 0.8747 0.2729 -0.1739 0.069 Uiso 1 1 calc R . .
H50C H 0.8568 0.2659 -0.0714 0.069 Uiso 1 1 calc R . .
C51 C 0.94958(13) 0.16199(18) -0.08673(19) 0.0516(7) Uani 1 1 d . . .
H51A H 0.9600 0.1836 -0.0240 0.077 Uiso 1 1 calc R . .
H51B H 0.9786 0.1846 -0.1265 0.077 Uiso 1 1 calc R . .
H51C H 0.9617 0.1123 -0.0807 0.077 Uiso 1 1 calc R . .
C52 C 0.70021(10) -0.02243(9) 0.11509(13) 0.0203(4) Uani 1 1 d . . .
H52A H 0.6633 -0.0489 0.1395 0.024 Uiso 1 1 calc R . .
H52B H 0.7249 -0.0555 0.0801 0.024 Uiso 1 1 calc R . .
C53 C 0.67483(10) 0.22373(9) -0.02440(13) 0.0208(4) Uani 1 1 d . . .
H53A H 0.6652 0.2668 0.0083 0.025 Uiso 1 1 calc R . .
H53B H 0.7076 0.2360 -0.0666 0.025 Uiso 1 1 calc R . .
C54 C 1.1508(2) 0.2573(2) -0.1001(3) 0.0972(14) Uani 1 1 d . . .
H54A H 1.1164 0.2394 -0.0644 0.146 Uiso 1 1 calc R . .
H54B H 1.1547 0.3080 -0.0926 0.146 Uiso 1 1 calc R . .
H54C H 1.1984 0.2361 -0.0762 0.146 Uiso 1 1 calc R . .
C55 C 1.1240(2) 0.2391(2) -0.2064(4) 0.1139(19) Uani 1 1 d . . .
H55A H 1.0726 0.2526 -0.2282 0.137 Uiso 1 1 calc R . .
H55B H 1.1529 0.2646 -0.2447 0.137 Uiso 1 1 calc R . .
C56 C 1.1317(3) 0.1677(2) -0.2167(5) 0.122(2) Uani 1 1 d . . .
H56A H 1.0989 0.1423 -0.1837 0.146 Uiso 1 1 calc R . .
H56B H 1.1820 0.1535 -0.1887 0.146 Uiso 1 1 calc R . .
C57 C 1.1124(3) 0.1500(2) -0.3249(4) 0.1079(17) Uani 1 1 d . . .
H57A H 1.1473 0.1756 -0.3541 0.129 Uiso 1 1 calc R . .
H57B H 1.1224 0.0998 -0.3308 0.129 Uiso 1 1 calc R . .
C58 C 1.0370(3) 0.1638(3) -0.3863(4) 0.131(2) Uani 1 1 d . . .
H58A H 1.0001 0.1476 -0.3532 0.197 Uiso 1 1 calc R . .
H58B H 1.0317 0.1388 -0.4463 0.197 Uiso 1 1 calc R . .
H58C H 1.0309 0.2139 -0.3987 0.197 Uiso 1 1 calc R . .

loop_
_atom_site_aniso_label
_atom_site_aniso_U_11
_atom_site_aniso_U_22
_atom_site_aniso_U_33
_atom_site_aniso_U_23
_atom_site_aniso_U_13
_atom_site_aniso_U_12
Zr1 0.01878(10) 0.01632(10) 0.01642(9) -0.00044(6) 0.00615(6) -0.00011(6)
O2 0.0204(6) 0.0203(7) 0.0204(6) -0.0010(5) 0.0053(5) 0.0021(5)
O3 0.0209(6) 0.0243(7) 0.0172(6) 0.0007(5) 0.0059(5) 0.0004(5)
O4 0.0258(7) 0.0191(6) 0.0230(6) -0.0034(5) 0.0081(5) 0.0019(5)
O5 0.0227(7) 0.0245(7) 0.0232(6) 0.0024(5) 0.0077(5) -0.0026(5)
N6 0.0203(7) 0.0168(7) 0.0188(7) -0.0007(6) 0.0060(6) -0.0002(6)
N7 0.0205(7) 0.0179(7) 0.0175(7) 0.0003(6) 0.0051(6) -0.0016(6)
C8 0.0212(9) 0.0181(9) 0.0196(8) 0.0040(7) 0.0055(7) -0.0002(7)
C9 0.0245(9) 0.0175(9) 0.0195(8) 0.0042(7) 0.0067(7) 0.0018(7)
C10 0.0281(10) 0.0182(9) 0.0230(9) 0.0030(7) 0.0098(7) 0.0026(7)
C11 0.0235(9) 0.0219(9) 0.0292(10) 0.0090(8) 0.0101(8) 0.0021(7)
C12 0.0228(9) 0.0232(10) 0.0280(10) 0.0067(8) 0.0036(8) -0.0004(7)
C13 0.0248(9) 0.0177(9) 0.0218(9) 0.0040(7) 0.0046(7) -0.0007(7)
C14 0.0244(9) 0.0200(9) 0.0186(8) 0.0021(7) 0.0072(7) 0.0041(7)
C15 0.0216(9) 0.0244(9) 0.0236(9) 0.0023(7) 0.0049(7) 0.0019(7)
C16 0.0258(10) 0.0290(10) 0.0196(9) 0.0002(8) 0.0015(7) 0.0019(8)
C17 0.0288(10) 0.0279(10) 0.0193(9) 0.0040(8) 0.0060(7) 0.0061(8)
C18 0.0239(9) 0.0226(9) 0.0236(9) 0.0045(7) 0.0081(7) 0.0023(7)
C19 0.0236(9) 0.0184(9) 0.0207(9) 0.0015(7) 0.0053(7) 0.0029(7)
C20 0.0190(8) 0.0206(9) 0.0162(8) -0.0010(7) 0.0059(7) 0.0014(7)
C21 0.0260(10) 0.0235(10) 0.0263(10) -0.0014(8) 0.0102(8) -0.0034(7)
C22 0.0318(11) 0.0314(11) 0.0316(10) -0.0035(9) 0.0185(9) -0.0019(9)
C23 0.0330(11) 0.0290(11) 0.0288(10) -0.0064(8) 0.0148(8) 0.0016(8)
C24 0.0311(10) 0.0200(9) 0.0246(9) -0.0032(7) 0.0103(8) -0.0012(8)
C25 0.0199(9) 0.0206(9) 0.0183(8) -0.0002(7) 0.0052(7) 0.0024(7)
C26 0.0240(9) 0.0226(9) 0.0238(9) -0.0046(7) 0.0052(7) -0.0039(7)
C27 0.0228(9) 0.0218(9) 0.0210(9) -0.0017(7) 0.0045(7) -0.0038(7)
C28 0.0250(10) 0.0248(10) 0.0428(12) 0.0089(9) 0.0133(9) 0.0045(8)
C29 0.0224(10) 0.0329(12) 0.0655(16) 0.0107(11) 0.0073(10) 0.0051(9)
C30 0.0322(12) 0.0255(11) 0.0618(15) 0.0074(10) 0.0128(11) 0.0073(9)
C31 0.0390(13) 0.0443(14) 0.0564(15) 0.0127(12) 0.0286(12) 0.0097(11)
C32 0.0279(10) 0.0223(9) 0.0214(9) -0.0012(7) 0.0022(8) -0.0033(8)
C33 0.0381(11) 0.0228(10) 0.0255(10) -0.0034(8) 0.0039(8) -0.0028(8)
C34 0.0437(12) 0.0311(11) 0.0242(10) -0.0018(8) 0.0116(9) -0.0078(9)
C35 0.0354(12) 0.0404(13) 0.0290(11) -0.0057(9) -0.0017(9) -0.0042(10)
C36 0.0208(9) 0.0310(11) 0.0254(10) 0.0012(8) 0.0030(8) -0.0005(8)
C37 0.0246(10) 0.0322(11) 0.0303(10) -0.0002(8) 0.0073(8) -0.0040(8)
C38 0.0268(11) 0.0353(12) 0.0490(13) 0.0012(10) 0.0139(10) 0.0035(9)
C39 0.0254(11) 0.0564(15) 0.0318(11) 0.0049(11) -0.0006(9) -0.0061(10)
C40 0.0336(11) 0.0447(13) 0.0191(9) 0.0028(9) 0.0088(8) -0.0002(10)
C41A 0.056(3) 0.113(6) 0.038(3) -0.012(3) 0.023(2) 0.022(3)
C42A 0.158(9) 0.068(4) 0.033(3) 0.008(3) 0.040(4) -0.027(5)
C43A 0.056(3) 0.087(5) 0.0198(19) -0.003(2) 0.0081(18) -0.002(3)
C41B 0.103(8) 0.047(4) 0.040(4) 0.006(3) 0.044(5) 0.014(4)
C42B 0.058(5) 0.080(6) 0.021(3) -0.006(3) 0.016(3) -0.035(4)
C43B 0.037(3) 0.096(8) 0.022(3) 0.018(4) 0.007(2) 0.015(4)
C44 0.0295(10) 0.0185(9) 0.0287(10) -0.0034(7) 0.0114(8) 0.0031(7)
C45 0.0467(13) 0.0227(10) 0.0404(12) -0.0067(9) 0.0175(10) -0.0034(9)
C46 0.0545(15) 0.0343(12) 0.0321(12) -0.0057(9) 0.0226(11) 0.0018(10)
C47 0.0309(11) 0.0366(12) 0.0467(13) -0.0001(10) 0.0119(10) 0.0093(9)
C48 0.0263(10) 0.0308(11) 0.0253(9) 0.0026(8) 0.0111(8) -0.0054(8)
C49 0.0473(13) 0.0419(13) 0.0267(11) 0.0020(9) 0.0151(10) -0.0046(11)
C50 0.0737(18) 0.0289(12) 0.0450(14) 0.0033(10) 0.0354(13) -0.0089(12)
C51 0.0267(12) 0.088(2) 0.0416(13) 0.0115(14) 0.0098(10) -0.0127(13)
C52 0.0243(9) 0.0166(9) 0.0210(9) 0.0024(7) 0.0066(7) 0.0001(7)
C53 0.0266(9) 0.0147(8) 0.0223(9) 0.0000(7) 0.0079(7) -0.0013(7)
C54 0.074(3) 0.096(3) 0.113(4) 0.049(3) 0.002(2) 0.007(2)
C55 0.070(3) 0.082(3) 0.194(6) 0.067(3) 0.038(3) 0.020(2)
C56 0.090(3) 0.065(3) 0.238(7) 0.063(3) 0.096(4) 0.024(2)
C57 0.158(5) 0.065(3) 0.123(4) 0.021(3) 0.079(4) 0.029(3)
C58 0.175(6) 0.081(3) 0.126(4) 0.005(3) 0.009(4) 0.045(4)

loop_
_atom_type_symbol
_atom_type_description
_atom_type_scat_dispersion_real
_atom_type_scat_dispersion_imag
_atom_type_scat_source
C C 0.0033 0.0016 'International Tables Vol C Tables 4.2.6.8 and 6.1.1.4'
H H 0.0000 0.0000 'International Tables Vol C Tables 4.2.6.8 and 6.1.1.4'
O O 0.0106 0.0060 'International Tables Vol C Tables 4.2.6.8 and 6.1.1.4'
N N 0.0061 0.0033 'International Tables Vol C Tables 4.2.6.8 and 6.1.1.4'
Zr Zr -2.9673 0.5597 'International Tables Vol C Tables 4.2.6.8 and 6.1.1.4'

loop_
_geom_angle_atom_site_label_1
_geom_angle_atom_site_label_2
_geom_angle_atom_site_label_3
_geom_angle
O4 Zr1 O5 107.71(6)
O4 Zr1 O3 96.60(5)
O5 Zr1 O3 94.53(5)
O4 Zr1 O2 93.87(5)
O5 Zr1 O2 96.02(5)
O3 Zr1 O2 162.14(5)
O4 Zr1 N7 159.51(5)
O5 Zr1 N7 92.44(5)
O3 Zr1 N7 85.22(5)
O2 Zr1 N7 79.97(5)
O4 Zr1 N6 91.03(5)
O5 Zr1 N6 160.88(5)
O3 Zr1 N6 79.19(5)
O2 Zr1 N6 86.21(5)
N7 Zr1 N6 69.19(5)
C8 O2 Zr1 138.93(11)
C14 O3 Zr1 141.69(11)
C44 O4 Zr1 158.38(12)
C48 O5 Zr1 162.28(12)
C20 N6 C27 111.28(14)
C20 N6 C52 108.00(13)
C27 N6 C52 107.46(14)
C20 N6 Zr1 114.97(11)
C27 N6 Zr1 109.22(10)
C52 N6 Zr1 105.49(10)
C25 N7 C26 110.55(14)
C25 N7 C53 108.14(14)
C26 N7 C53 107.67(14)
C25 N7 Zr1 115.70(11)
C26 N7 Zr1 107.19(11)
C53 N7 Zr1 107.28(10)
O2 C8 C9 117.76(16)
O2 C8 C13 122.61(16)
C9 C8 C13 119.63(17)
C10 C9 C8 120.51(17)
C10 C9 C53 121.11(17)
C8 C9 C53 118.28(16)
C9 C10 C11 121.40(18)
C9 C10 H10 119.3
C11 C10 H10 119.3
C10 C11 C12 116.98(17)
C10 C11 C28 119.71(18)
C12 C11 C28 123.31(18)
C11 C12 C13 123.95(18)
C11 C12 H12 118.0
C13 C12 H12 118.0
C12 C13 C8 117.05(17)
C12 C13 C32 121.27(17)
C8 C13 C32 121.50(17)
O3 C14 C15 122.42(17)
O3 C14 C19 117.52(16)
C15 C14 C19 120.05(16)
C14 C15 C16 116.93(17)
C14 C15 C36 121.54(17)
C16 C15 C36 121.24(17)
C17 C16 C15 123.63(18)
C17 C16 H16 118.2
C15 C16 H16 118.2
C18 C17 C16 117.29(17)
C18 C17 C40 121.19(18)
C16 C17 C40 121.52(18)
C17 C18 C19 121.34(18)
C17 C18 H18 119.3
C19 C18 H18 119.3
C18 C19 C14 120.14(17)
C18 C19 C52 121.21(17)
C14 C19 C52 118.65(16)
C25 C20 C21 119.27(16)
C25 C20 N6 119.68(15)
C21 C20 N6 120.93(16)
C22 C21 C20 120.26(18)
C22 C21 H21 119.9
C20 C21 H21 119.9
C23 C22 C21 120.51(18)
C23 C22 H22 119.7
C21 C22 H22 119.7
C22 C23 C24 119.33(18)
C22 C23 H23 120.3
C24 C23 H23 120.3
C23 C24 C25 120.72(18)
C23 C24 H24 119.6
C25 C24 H24 119.6
C20 C25 C24 119.91(17)
C20 C25 N7 119.81(15)
C24 C25 N7 120.19(16)
N7 C26 H26A 109.5
N7 C26 H26B 109.5
H26A C26 H26B 109.5
N7 C26 H26C 109.5
H26A C26 H26C 109.5
H26B C26 H26C 109.5
N6 C27 H27A 109.5
N6 C27 H27B 109.5
H27A C27 H27B 109.5
N6 C27 H27C 109.5
H27A C27 H27C 109.5
H27B C27 H27C 109.5
C29 C28 C30 107.84(18)
C29 C28 C11 112.25(18)
C30 C28 C11 109.48(17)
C29 C28 C31 109.00(19)
C30 C28 C31 109.3(2)
C11 C28 C31 108.88(17)
C28 C29 H29A 109.5
C28 C29 H29B 109.5
H29A C29 H29B 109.5
C28 C29 H29C 109.5
H29A C29 H29C 109.5
H29B C29 H29C 109.5
C28 C30 H30A 109.5
C28 C30 H30B 109.5
H30A C30 H30B 109.5
C28 C30 H30C 109.5
H30A C30 H30C 109.5
H30B C30 H30C 109.5
C28 C31 H31A 109.5
C28 C31 H31B 109.5
H31A C31 H31B 109.5
C28 C31 H31C 109.5
H31A C31 H31C 109.5
H31B C31 H31C 109.5
C35 C32 C33 107.50(17)
C35 C32 C34 108.02(17)
C33 C32 C34 108.44(17)
C35 C32 C13 112.22(17)
C33 C32 C13 112.31(16)
C34 C32 C13 108.21(16)
C32 C33 H33A 109.5
C32 C33 H33B 109.5
H33A C33 H33B 109.5
C32 C33 H33C 109.5
H33A C33 H33C 109.5
H33B C33 H33C 109.5
C32 C34 H34A 109.5
C32 C34 H34B 109.5
H34A C34 H34B 109.5
C32 C34 H34C 109.5
H34A C34 H34C 109.5
H34B C34 H34C 109.5
C32 C35 H35A 109.5
C32 C35 H35B 109.5
H35A C35 H35B 109.5
C32 C35 H35C 109.5
H35A C35 H35C 109.5
H35B C35 H35C 109.5
C39 C36 C37 107.21(17)
C39 C36 C38 108.15(18)
C37 C36 C38 108.65(17)
C39 C36 C15 111.93(17)
C37 C36 C15 113.18(16)
C38 C36 C15 107.58(17)
C36 C37 H37A 109.5
C36 C37 H37B 109.5
H37A C37 H37B 109.5
C36 C37 H37C 109.5
H37A C37 H37C 109.5
H37B C37 H37C 109.5
C36 C38 H38A 109.5
C36 C38 H38B 109.5
H38A C38 H38B 109.5
C36 C38 H38C 109.5
H38A C38 H38C 109.5
H38B C38 H38C 109.5
C36 C39 H39A 109.5
C36 C39 H39B 109.5
H39A C39 H39B 109.5
C36 C39 H39C 109.5
H39A C39 H39C 109.5
H39B C39 H39C 109.5
C41A C40 C43B 137.7(4)
C41A C40 C43A 108.9(4)
C43B C40 C43A 39.9(4)
C41A C40 C42B 68.5(5)
C43B C40 C42B 107.9(5)
C43A C40 C42B 130.8(3)
C41A C40 C17 107.4(2)
C43B C40 C17 111.4(3)
C43A C40 C17 112.3(2)
C42B C40 C17 115.1(3)
C41A C40 C42A 111.3(5)
C43B C40 C42A 72.3(5)
C43A C40 C42A 109.4(4)
C42B C40 C42A 43.2(4)
C17 C40 C42A 107.5(3)
C41A C40 C41B 42.4(4)
C43B C40 C41B 107.2(5)
C43A C40 C41B 69.5(5)
C42B C40 C41B 105.8(5)
C17 C40 C41B 109.1(3)
C42A C40 C41B 140.4(4)
C40 C41A H41A 109.5
C40 C41A H41B 109.5
C40 C41A H41C 109.5
C40 C42A H42A 109.5
C40 C42A H42B 109.5
C40 C42A H42C 109.5
C40 C43A H43A 109.5
C40 C43A H43B 109.5
C40 C43A H43C 109.5
C40 C41B H41D 109.5
C40 C41B H41E 109.5
H41D C41B H41E 109.5
C40 C41B H41F 109.5
H41D C41B H41F 109.5
H41E C41B H41F 109.5
C40 C42B H42D 109.5
C40 C42B H42E 109.5
H42D C42B H42E 109.5
C40 C42B H42F 109.5
H42D C42B H42F 109.5
H42E C42B H42F 109.5
C40 C43B H43D 109.5
C40 C43B H43E 109.5
H43D C43B H43E 109.5
C40 C43B H43F 109.5
H43D C43B H43F 109.5
H43E C43B H43F 109.5
O4 C44 C47 108.35(16)
O4 C44 C45 108.35(16)
C47 C44 C45 110.75(18)
O4 C44 C46 107.69(16)
C47 C44 C46 111.13(18)
C45 C44 C46 110.46(18)
C44 C45 H45A 109.5
C44 C45 H45B 109.5
H45A C45 H45B 109.5
C44 C45 H45C 109.5
H45A C45 H45C 109.5
H45B C45 H45C 109.5
C44 C46 H46A 109.5
C44 C46 H46B 109.5
H46A C46 H46B 109.5
C44 C46 H46C 109.5
H46A C46 H46C 109.5
H46B C46 H46C 109.5
C44 C47 H47A 109.5
C44 C47 H47B 109.5
H47A C47 H47B 109.5
C44 C47 H47C 109.5
H47A C47 H47C 109.5
H47B C47 H47C 109.5
O5 C48 C51 108.60(17)
O5 C48 C49 108.28(16)
C51 C48 C49 110.35(19)
O5 C48 C50 108.29(16)
C51 C48 C50 111.3(2)
C49 C48 C50 109.88(19)
C48 C49 H49A 109.5
C48 C49 H49B 109.5
H49A C49 H49B 109.5
C48 C49 H49C 109.5
H49A C49 H49C 109.5
H49B C49 H49C 109.5
C48 C50 H50A 109.5
C48 C50 H50B 109.5
H50A C50 H50B 109.5
C48 C50 H50C 109.5
H50A C50 H50C 109.5
H50B C50 H50C 109.5
C48 C51 H51A 109.5
C48 C51 H51B 109.5
H51A C51 H51B 109.5
C48 C51 H51C 109.5
H51A C51 H51C 109.5
H51B C51 H51C 109.5
C19 C52 N6 113.91(15)
C19 C52 H52A 108.8
N6 C52 H52A 108.8
C19 C52 H52B 108.8
N6 C52 H52B 108.8
H52A C52 H52B 107.7
C9 C53 N7 114.02(14)
C9 C53 H53A 108.7
N7 C53 H53A 108.7
C9 C53 H53B 108.7
N7 C53 H53B 108.7
H53A C53 H53B 107.6
C55 C54 H54A 109.5
C55 C54 H54B 109.5
H54A C54 H54B 109.5
C55 C54 H54C 109.5
H54A C54 H54C 109.5
H54B C54 H54C 109.5
C56 C55 C54 108.0(4)
C56 C55 H55A 110.1
C54 C55 H55A 110.1
C56 C55 H55B 110.1
C54 C55 H55B 110.1
H55A C55 H55B 108.4
C55 C56 C57 108.3(4)
C55 C56 H56A 110.0
C57 C56 H56A 110.0
C55 C56 H56B 110.0
C57 C56 H56B 110.0
H56A C56 H56B 108.4
C58 C57 C56 121.9(4)
C58 C57 H57A 106.9
C56 C57 H57A 106.9
C58 C57 H57B 106.9
C56 C57 H57B 106.9
H57A C57 H57B 106.7
C57 C58 H58A 109.5
C57 C58 H58B 109.5
H58A C58 H58B 109.5
C57 C58 H58C 109.5
H58A C58 H58C 109.5
H58B C58 H58C 109.5

loop_
_geom_bond_atom_site_label_1
_geom_bond_atom_site_label_2
_geom_bond_distance
Zr1 O4 1.9367(13)
Zr1 O5 1.9365(13)
Zr1 O3 2.0385(12)
Zr1 O2 2.0639(13)
Zr1 N7 2.4911(15)
Zr1 N6 2.5205(14)
O2 C8 1.339(2)
O3 C14 1.347(2)
O4 C44 1.421(2)
O5 C48 1.422(2)
N6 C20 1.464(2)
N6 C27 1.486(2)
N6 C52 1.510(2)
N7 C25 1.463(2)
N7 C26 1.490(2)
N7 C53 1.503(2)
C8 C9 1.408(3)
C8 C13 1.414(3)
C9 C10 1.389(3)
C9 C53 1.499(3)
C10 C11 1.396(3)
C10 H10 0.9500
C11 C12 1.397(3)
C11 C28 1.536(3)
C12 C13 1.406(3)
C12 H12 0.9500
C13 C32 1.544(3)
C14 C15 1.406(3)
C14 C19 1.404(3)
C15 C16 1.405(3)
C15 C36 1.543(3)
C16 C17 1.398(3)
C16 H16 0.9500
C17 C18 1.385(3)
C17 C40 1.538(3)
C18 C19 1.393(3)
C18 H18 0.9500
C19 C52 1.500(3)
C20 C25 1.387(3)
C20 C21 1.399(2)
C21 C22 1.386(3)
C21 H21 0.9500
C22 C23 1.384(3)
C22 H22 0.9500
C23 C24 1.386(3)
C23 H23 0.9500
C24 C25 1.394(3)
C24 H24 0.9500
C26 H26A 0.9800
C26 H26B 0.9800
C26 H26C 0.9800
C27 H27A 0.9800
C27 H27B 0.9800
C27 H27C 0.9800
C28 C29 1.526(3)
C28 C30 1.536(3)
C28 C31 1.537(3)
C29 H29A 0.9800
C29 H29B 0.9800
C29 H29C 0.9800
C30 H30A 0.9800
C30 H30B 0.9800
C30 H30C 0.9800
C31 H31A 0.9800
C31 H31B 0.9800
C31 H31C 0.9800
C32 C35 1.533(3)
C32 C33 1.535(3)
C32 C34 1.540(3)
C33 H33A 0.9800
C33 H33B 0.9800
C33 H33C 0.9800
C34 H34A 0.9800
C34 H34B 0.9800
C34 H34C 0.9800
C35 H35A 0.9800
C35 H35B 0.9800
C35 H35C 0.9800
C36 C39 1.534(3)
C36 C37 1.536(3)
C36 C38 1.541(3)
C37 H37A 0.9800
C37 H37B 0.9800
C37 H37C 0.9800
C38 H38A 0.9800
C38 H38B 0.9800
C38 H38C 0.9800
C39 H39A 0.9800
C39 H39B 0.9800
C39 H39C 0.9800
C40 C41A 1.499(6)
C40 C43B 1.511(7)
C40 C43A 1.515(5)
C40 C42B 1.532(7)
C40 C42A 1.539(6)
C40 C41B 1.562(8)
C41A H41A 0.9800
C41A H41B 0.9800
C41A H41C 0.9800
C42A H42A 0.9800
C42A H42B 0.9800
C42A H42C 0.9800
C43A H43A 0.9800
C43A H43B 0.9800
C43A H43C 0.9800
C41B H41D 0.9800
C41B H41E 0.9800
C41B H41F 0.9800
C42B H42D 0.9800
C42B H42E 0.9800
C42B H42F 0.9800
C43B H43D 0.9800
C43B H43E 0.9800
C43B H43F 0.9800
C44 C47 1.518(3)
C44 C45 1.521(3)
C44 C46 1.523(3)
C45 H45A 0.9800
C45 H45B 0.9800
C45 H45C 0.9800
C46 H46A 0.9800
C46 H46B 0.9800
C46 H46C 0.9800
C47 H47A 0.9800
C47 H47B 0.9800
C47 H47C 0.9800
C48 C51 1.519(3)
C48 C49 1.522(3)
C48 C50 1.523(3)
C49 H49A 0.9800
C49 H49B 0.9800
C49 H49C 0.9800
C50 H50A 0.9800
C50 H50B 0.9800
C50 H50C 0.9800
C51 H51A 0.9800
C51 H51B 0.9800
C51 H51C 0.9800
C52 H52A 0.9900
C52 H52B 0.9900
C53 H53A 0.9900
C53 H53B 0.9900
C54 C55 1.555(7)
C54 H54A 0.9800
C54 H54B 0.9800
C54 H54C 0.9800
C55 C56 1.388(6)
C55 H55A 0.9900
C55 H55B 0.9900
C56 C57 1.568(7)
C56 H56A 0.9900
C56 H56B 0.9900
C57 C58 1.533(7)
C57 H57A 0.9900
C57 H57B 0.9900
C58 H58A 0.9800
C58 H58B 0.9800
C58 H58C 0.9800
